data_4342860
loop_
_publ_author_name
'Chatterjee, Ipsita'
'Saha Chowdhury, Nabanita'
'Ghosh, Pradip'
'Goswami, Sreebrata'

_publ_section_title
;
 Octacoordinated Dioxo-Molybdenum Complex via Formal Oxidative Addition of
 Molecular Oxygen. Studies of Chemical Reactions Between M(CO)6 (M = Cr,
 Mo) and 2,4-Di-tert-butyl-6-(pyridin-2-ylazo)-phenol.
;
_journal_issue 11
_journal_name_full 'Inorganic chemistry'
_journal_page_first 5257
_journal_page_last 5265
_journal_paper_doi 10.1021/acs.inorgchem.5b00218
_journal_volume 54
_journal_year 2015
_chemical_formula_sum 'C38 H48 Cr I3 N6 O2'
_chemical_formula_weight 1053.52
_chemical_name_systematic
;
 ?
;
_space_group_IT_number 14
_symmetry_cell_setting monoclinic
_symmetry_space_group_name_Hall '-P 2ybc'
_symmetry_space_group_name_H-M 'P 1 21/c 1'
_atom_sites_solution_hydrogens geom
_atom_sites_solution_primary direct
_atom_sites_solution_secondary difmap
_audit_creation_method SHELXL-97
_cell_angle_alpha 90.00
_cell_angle_beta 92.786(9)
_cell_angle_gamma 90.00
_cell_formula_units_Z 4
_cell_length_a 19.983(6)
_cell_length_b 10.545(3)
_cell_length_c 20.782(6)
_cell_measurement_temperature 293(2)
_cell_volume 4374(2)
_computing_cell_refinement 'Bruker APEX-2'
_computing_data_collection 'Bruker APEX-2'
_computing_data_reduction 'Bruker SHELXTL'
_computing_molecular_graphics 'Bruker SHELXTL'
_computing_publication_material 'Bruker SHELXTL'
_computing_structure_refinement 'SHELXL-97 (Sheldrick, 1997)'
_computing_structure_solution 'SHELXS-97 (Sheldrick, 1990)'
_diffrn_ambient_temperature 293(2)
_diffrn_measured_fraction_theta_full 0.981
_diffrn_measured_fraction_theta_max 0.981
_diffrn_radiation_monochromator graphite
_diffrn_radiation_source 'fine-focus sealed tube'
_diffrn_radiation_type MoK\a
_diffrn_radiation_wavelength 0.71073
_diffrn_reflns_av_R_equivalents 0.0982
_diffrn_reflns_av_sigmaI/netI 0.0594
_diffrn_reflns_limit_h_max 21
_diffrn_reflns_limit_h_min -20
_diffrn_reflns_limit_k_max 11
_diffrn_reflns_limit_k_min -11
_diffrn_reflns_limit_l_max 22
_diffrn_reflns_limit_l_min -22
_diffrn_reflns_number 41341
_diffrn_reflns_theta_full 22.76
_diffrn_reflns_theta_max 22.76
_diffrn_reflns_theta_min 1.96
_exptl_absorpt_coefficient_mu 2.416
_exptl_absorpt_correction_T_max 0.824
_exptl_absorpt_correction_T_min 0.748
_exptl_absorpt_correction_type empirical
_exptl_absorpt_process_details SADABS
_exptl_crystal_colour green
_exptl_crystal_density_diffrn 1.600
_exptl_crystal_density_method 'not measured'
_exptl_crystal_description palate
_exptl_crystal_F_000 2068
_exptl_crystal_size_max 0.12
_exptl_crystal_size_mid 0.10
_exptl_crystal_size_min 0.08
_refine_diff_density_max 1.285
_refine_diff_density_min -0.803
_refine_diff_density_rms 0.095
_refine_ls_extinction_method none
_refine_ls_goodness_of_fit_ref 0.896
_refine_ls_hydrogen_treatment noref
_refine_ls_matrix_type full
_refine_ls_number_parameters 451
_refine_ls_number_reflns 5803
_refine_ls_number_restraints 0
_refine_ls_restrained_S_all 0.896
_refine_ls_R_factor_all 0.0920
_refine_ls_R_factor_gt 0.0505
_refine_ls_shift/su_max 0.057
_refine_ls_shift/su_mean 0.005
_refine_ls_structure_factor_coef Fsqd
_refine_ls_weighting_details 'calc w=1/[\s^2^(Fo^2^)+(0.0887P)^2^+15.8265P] where P=(Fo^2^+2Fc^2^)/3'
_refine_ls_weighting_scheme calc
_refine_ls_wR_factor_gt 0.1281
_refine_ls_wR_factor_ref 0.1589
_reflns_number_gt 3690
_reflns_number_total 5803
_reflns_threshold_expression >2sigma(I)
_cod_data_source_file ic5b00218_si_002.cif
_cod_data_source_block '[2]I3'
_cod_depositor_comments
;
The following automatic conversions were performed:

'_symmetry_cell_setting' value 'Monoclinic' changed to 'monoclinic'
according to
/usr/data/users/saulius/crontab/automatic-downloads/rss-feeds/ACS/lib/dictionaries/cif_core.dic
dictionary named 'cif_core.dic' version 2.4.2 from 2011-04-26.

'_exptl_absorpt_correction_type' value 'EMPIRICAL' changed to
'empirical' according to
/usr/data/users/saulius/crontab/automatic-downloads/rss-feeds/ACS/lib/dictionaries/cif_core.dic
dictionary named 'cif_core.dic' version 2.4.2 from 2011-04-26.

Automatic conversion script
Id: cif_fix_values 3271 2015-04-21 07:52:19Z andrius 

 Adding full bibliography for 4342858--4342860.cif.
;
_cod_original_sg_symbol_H-M P21/c
_cod_database_code 4342860

loop_
_symmetry_equiv_pos_as_xyz
'x, y, z'
'-x, y+1/2, -z+1/2'
'-x, -y, -z'
'x, -y-1/2, z-1/2'

loop_
_atom_site_label
_atom_site_type_symbol
_atom_site_fract_x
_atom_site_fract_y
_atom_site_fract_z
_atom_site_U_iso_or_equiv
_atom_site_adp_type
_atom_site_occupancy
_atom_site_symmetry_multiplicity
_atom_site_calc_flag
_atom_site_refinement_flags
I2 I 0.08802(4) 0.89463(6) 0.29496(4) 0.0717(3) Uani 1 1 d .
I1 I 0.14220(5) 0.97412(7) 0.17285(4) 0.0900(3) Uani 1 1 d .
I3 I 0.03643(4) 0.80690(8) 0.41555(4) 0.0929(3) Uani 1 1 d .
Cr1 Cr 0.21848(7) 0.15024(12) 0.52958(6) 0.0426(4) Uani 1 1 d .
O1 O 0.3043(3) 0.1499(5) 0.5767(3) 0.0458(14) Uani 1 1 d .
O2 O 0.2589(3) 0.1417(5) 0.4470(2) 0.0455(14) Uani 1 1 d .
N2 N 0.1865(4) 0.4187(7) 0.5202(3) 0.0484(18) Uani 1 1 d .
N6 N 0.2097(3) -0.0365(6) 0.5141(3) 0.0415(17) Uani 1 1 d .
N5 N 0.1827(3) -0.1127(6) 0.5544(3) 0.0468(18) Uani 1 1 d .
N1 N 0.1334(4) 0.2271(7) 0.4859(3) 0.0516(19) Uani 1 1 d .
C30 C 0.2619(4) 0.0272(7) 0.4234(4) 0.040(2) Uani 1 1 d .
N3 N 0.2301(4) 0.3371(6) 0.5414(3) 0.0410(17) Uani 1 1 d .
N4 N 0.1696(3) 0.0846(6) 0.6070(3) 0.0450(17) Uani 1 1 d .
C27 C 0.2656(4) -0.2279(8) 0.3779(4) 0.046(2) Uani 1 1 d .
C10 C 0.3980(4) 0.2845(7) 0.6068(4) 0.043(2) Uani 1 1 d .
C29 C 0.2894(4) 0.0022(8) 0.3631(4) 0.042(2) Uani 1 1 d .
C7 C 0.3151(5) 0.4976(8) 0.5738(4) 0.051(2) Uani 1 1 d .
H7 H 0.2869 0.5655 0.5634 0.061 Uiso 1 1 calc R
C23 C 0.1267(5) -0.1046(8) 0.6541(4) 0.053(2) Uani 1 1 d .
H23 H 0.1213 -0.1922 0.6532 0.063 Uiso 1 1 calc R
C28 C 0.2904(4) -0.1237(7) 0.3440(4) 0.047(2) Uani 1 1 d .
H28 H 0.3094 -0.1410 0.3050 0.056 Uiso 1 1 calc R
C9 C 0.4189(5) 0.4083(8) 0.6099(4) 0.050(2) Uani 1 1 d .
H9 H 0.4635 0.4224 0.6225 0.060 Uiso 1 1 calc R
C6 C 0.2921(4) 0.3710(7) 0.5670(4) 0.0362(19) Uani 1 1 d .
C26 C 0.2384(4) -0.2021(8) 0.4349(4) 0.046(2) Uani 1 1 d .
H26 H 0.2210 -0.2678 0.4589 0.055 Uiso 1 1 calc R
C24 C 0.1593(4) -0.0423(7) 0.6063(4) 0.041(2) Uani 1 1 d .
C16 C 0.4436(4) 0.1710(8) 0.6240(4) 0.048(2) Uani 1 1 d .
C38 C 0.3725(5) 0.1802(9) 0.3604(5) 0.072(3) Uani 1 1 d .
H38A H 0.3568 0.2112 0.4004 0.108 Uiso 1 1 calc R
H38B H 0.3876 0.2500 0.3354 0.108 Uiso 1 1 calc R
H38C H 0.4089 0.1222 0.3690 0.108 Uiso 1 1 calc R
C25 C 0.2361(4) -0.0772(7) 0.4583(4) 0.039(2) Uani 1 1 d .
C33 C 0.2045(6) -0.4341(10) 0.3608(6) 0.086(4) Uani 1 1 d .
H33A H 0.2083 -0.5185 0.3441 0.130 Uiso 1 1 calc R
H33B H 0.1684 -0.3908 0.3379 0.130 Uiso 1 1 calc R
H33C H 0.1957 -0.4379 0.4057 0.130 Uiso 1 1 calc R
C3 C 0.0289(6) 0.3646(15) 0.4270(7) 0.100(4) Uani 1 1 d .
H3 H -0.0064 0.4096 0.4071 0.120 Uiso 1 1 calc R
C11 C 0.3309(4) 0.2634(7) 0.5839(4) 0.037(2) Uani 1 1 d .
C31 C 0.2688(5) -0.3635(8) 0.3522(4) 0.052(2) Uani 1 1 d .
C19 C 0.4511(5) 0.0870(9) 0.5654(5) 0.072(3) Uani 1 1 d .
H19A H 0.4800 0.0170 0.5768 0.109 Uiso 1 1 calc R
H19B H 0.4701 0.1353 0.5317 0.109 Uiso 1 1 calc R
H19C H 0.4079 0.0556 0.5508 0.109 Uiso 1 1 calc R
C20 C 0.1467(5) 0.1522(9) 0.6567(4) 0.058(3) Uani 1 1 d .
H20 H 0.1540 0.2392 0.6581 0.070 Uiso 1 1 calc R
C35 C 0.3162(5) 0.1128(7) 0.3236(4) 0.048(2) Uani 1 1 d .
C8 C 0.3790(5) 0.5171(8) 0.5957(4) 0.050(2) Uani 1 1 d .
C37 C 0.2588(5) 0.2051(9) 0.3072(5) 0.071(3) Uani 1 1 d .
H37A H 0.2415 0.2372 0.3462 0.107 Uiso 1 1 calc R
H37B H 0.2239 0.1617 0.2827 0.107 Uiso 1 1 calc R
H37C H 0.2751 0.2742 0.2823 0.107 Uiso 1 1 calc R
C22 C 0.1023(5) -0.0321(10) 0.7035(4) 0.060(3) Uani 1 1 d .
H22 H 0.0785 -0.0709 0.7354 0.072 Uiso 1 1 calc R
C14 C 0.4403(7) 0.6737(10) 0.6678(5) 0.099(4) Uani 1 1 d .
H14A H 0.4053 0.6688 0.6978 0.148 Uiso 1 1 calc R
H14B H 0.4601 0.7567 0.6697 0.148 Uiso 1 1 calc R
H14C H 0.4739 0.6112 0.6787 0.148 Uiso 1 1 calc R
C12 C 0.4112(5) 0.6491(9) 0.6003(5) 0.064(3) Uani 1 1 d .
C4 C 0.0798(5) 0.4264(11) 0.4615(5) 0.077(3) Uani 1 1 d .
H4 H 0.0791 0.5141 0.4661 0.093 Uiso 1 1 calc R
C36 C 0.3424(6) 0.0652(9) 0.2603(5) 0.078(3) Uani 1 1 d .
H36A H 0.3587 0.1356 0.2363 0.117 Uiso 1 1 calc R
H36B H 0.3069 0.0240 0.2356 0.117 Uiso 1 1 calc R
H36C H 0.3782 0.0061 0.2691 0.117 Uiso 1 1 calc R
C15 C 0.4647(8) 0.6606(13) 0.5544(6) 0.137(6) Uani 1 1 d .
H15A H 0.4844 0.7435 0.5580 0.206 Uiso 1 1 calc R
H15B H 0.4462 0.6482 0.5114 0.206 Uiso 1 1 calc R
H15C H 0.4984 0.5976 0.5640 0.206 Uiso 1 1 calc R
C18 C 0.4140(5) 0.0931(9) 0.6781(5) 0.066(3) Uani 1 1 d .
H18A H 0.4430 0.0228 0.6888 0.099 Uiso 1 1 calc R
H18B H 0.3706 0.0621 0.6640 0.099 Uiso 1 1 calc R
H18C H 0.4099 0.1457 0.7154 0.099 Uiso 1 1 calc R
C17 C 0.5137(5) 0.2141(11) 0.6475(6) 0.092(4) Uani 1 1 d .
H17A H 0.5409 0.1412 0.6578 0.137 Uiso 1 1 calc R
H17B H 0.5105 0.2659 0.6853 0.137 Uiso 1 1 calc R
H17C H 0.5337 0.2623 0.6143 0.137 Uiso 1 1 calc R
C21 C 0.1127(5) 0.0954(10) 0.7055(4) 0.061(3) Uani 1 1 d .
H21 H 0.0972 0.1436 0.7392 0.073 Uiso 1 1 calc R
C5 C 0.1317(5) 0.3557(9) 0.4890(4) 0.053(2) Uani 1 1 d .
C1 C 0.0844(6) 0.1675(11) 0.4534(5) 0.077(3) Uani 1 1 d .
H1 H 0.0852 0.0794 0.4510 0.093 Uiso 1 1 calc R
C13 C 0.3588(7) 0.7505(10) 0.5858(8) 0.150(7) Uani 1 1 d .
H13A H 0.3236 0.7430 0.6155 0.225 Uiso 1 1 calc R
H13B H 0.3404 0.7400 0.5426 0.225 Uiso 1 1 calc R
H13C H 0.3790 0.8328 0.5901 0.225 Uiso 1 1 calc R
C2 C 0.0319(6) 0.2331(15) 0.4228(6) 0.102(4) Uani 1 1 d .
H2 H -0.0015 0.1890 0.3994 0.122 Uiso 1 1 calc R
C34 C 0.2798(9) -0.3660(11) 0.2808(6) 0.138(7) Uani 1 1 d .
H34A H 0.2817 -0.4523 0.2664 0.208 Uiso 1 1 calc R
H34B H 0.3213 -0.3242 0.2727 0.208 Uiso 1 1 calc R
H34C H 0.2435 -0.3231 0.2581 0.208 Uiso 1 1 calc R
C32 C 0.3242(7) -0.4351(12) 0.3873(7) 0.128(6) Uani 1 1 d .
H32A H 0.3259 -0.5199 0.3707 0.192 Uiso 1 1 calc R
H32B H 0.3160 -0.4378 0.4324 0.192 Uiso 1 1 calc R
H32C H 0.3661 -0.3933 0.3812 0.192 Uiso 1 1 calc R

loop_
_atom_site_aniso_label
_atom_site_aniso_U_11
_atom_site_aniso_U_22
_atom_site_aniso_U_33
_atom_site_aniso_U_23
_atom_site_aniso_U_13
_atom_site_aniso_U_12
I2 0.0652(5) 0.0533(4) 0.0959(6) 0.0046(4) -0.0021(4) 0.0005(3)
I1 0.1174(8) 0.0631(5) 0.0892(6) 0.0048(4) 0.0024(5) -0.0264(4)
I3 0.0823(6) 0.0901(6) 0.1072(7) 0.0189(5) 0.0156(5) -0.0030(5)
Cr1 0.0485(9) 0.0316(7) 0.0480(8) -0.0054(6) 0.0047(6) -0.0073(6)
O1 0.044(4) 0.033(3) 0.060(4) -0.001(3) 0.000(3) -0.005(3)
O2 0.064(4) 0.030(3) 0.043(3) -0.007(3) 0.014(3) -0.009(3)
N2 0.043(5) 0.044(4) 0.058(5) 0.001(4) 0.004(4) -0.007(4)
N6 0.040(4) 0.035(4) 0.049(4) -0.005(3) 0.000(3) -0.008(3)
N5 0.048(5) 0.040(4) 0.052(4) 0.001(4) 0.002(4) -0.014(4)
N1 0.040(5) 0.063(5) 0.052(4) -0.001(4) 0.002(4) -0.010(4)
C30 0.031(5) 0.037(5) 0.052(5) -0.014(4) 0.000(4) 0.005(4)
N3 0.045(5) 0.037(4) 0.042(4) -0.001(3) 0.005(3) 0.001(4)
N4 0.051(5) 0.042(4) 0.043(4) -0.003(3) 0.001(3) -0.008(3)
C27 0.052(6) 0.038(5) 0.046(5) -0.010(4) -0.001(4) -0.003(4)
C10 0.047(6) 0.034(5) 0.047(5) 0.004(4) 0.005(4) -0.001(4)
C29 0.039(5) 0.041(5) 0.046(5) -0.007(4) 0.004(4) -0.003(4)
C7 0.070(7) 0.033(5) 0.048(5) 0.003(4) -0.004(5) -0.008(5)
C23 0.063(7) 0.040(5) 0.055(6) 0.009(5) 0.000(5) -0.007(5)
C28 0.060(6) 0.027(5) 0.054(5) -0.002(4) 0.006(4) 0.003(4)
C9 0.056(6) 0.048(6) 0.046(5) -0.007(4) -0.001(4) -0.011(5)
C6 0.040(5) 0.026(4) 0.043(5) -0.006(3) 0.000(4) -0.005(4)
C26 0.049(6) 0.034(5) 0.055(6) 0.002(4) 0.002(4) -0.008(4)
C24 0.039(5) 0.033(5) 0.052(5) -0.002(4) -0.005(4) -0.004(4)
C16 0.045(6) 0.038(5) 0.061(6) -0.001(4) 0.003(4) 0.002(4)
C38 0.075(8) 0.053(6) 0.090(8) 0.007(5) 0.022(6) -0.015(6)
C25 0.049(6) 0.030(5) 0.039(5) -0.003(4) 0.003(4) -0.003(4)
C33 0.092(9) 0.060(7) 0.109(9) -0.033(6) 0.023(7) -0.021(6)
C3 0.045(8) 0.121(12) 0.131(11) 0.035(9) -0.024(7) -0.007(8)
C11 0.045(6) 0.028(5) 0.040(5) -0.002(4) 0.012(4) -0.006(4)
C31 0.068(7) 0.040(5) 0.049(5) -0.009(4) 0.008(5) 0.000(5)
C19 0.079(8) 0.054(6) 0.086(8) 0.001(5) 0.020(6) 0.012(5)
C20 0.074(7) 0.050(6) 0.052(6) -0.001(5) 0.007(5) -0.007(5)
C35 0.065(7) 0.028(4) 0.052(5) 0.003(4) 0.012(5) -0.011(4)
C8 0.070(7) 0.035(5) 0.044(5) 0.007(4) -0.003(5) -0.010(5)
C37 0.099(9) 0.042(5) 0.072(7) 0.012(5) 0.002(6) 0.007(6)
C22 0.051(6) 0.073(7) 0.057(6) 0.005(5) 0.011(5) -0.004(5)
C14 0.146(12) 0.066(7) 0.082(8) -0.012(6) -0.016(8) -0.053(8)
C12 0.075(8) 0.049(6) 0.068(7) 0.006(5) -0.007(6) -0.026(5)
C4 0.056(8) 0.082(8) 0.094(8) 0.029(7) 0.013(6) 0.011(6)
C36 0.128(10) 0.042(5) 0.069(7) 0.002(5) 0.046(7) -0.003(6)
C15 0.201(17) 0.109(11) 0.105(10) -0.010(9) 0.036(11) -0.101(12)
C18 0.070(7) 0.052(6) 0.075(7) 0.012(5) 0.003(5) 0.005(5)
C17 0.054(7) 0.086(8) 0.131(10) 0.014(7) -0.030(7) -0.002(6)
C21 0.061(7) 0.074(7) 0.050(6) -0.015(5) 0.013(5) -0.004(5)
C5 0.049(6) 0.054(6) 0.057(6) 0.011(5) 0.011(5) 0.005(5)
C1 0.061(8) 0.085(8) 0.084(8) 0.002(6) -0.016(6) -0.026(7)
C13 0.142(14) 0.034(7) 0.26(2) 0.015(9) -0.096(13) -0.027(8)
C2 0.067(9) 0.124(12) 0.110(10) -0.007(9) -0.033(7) -0.016(9)
C34 0.27(2) 0.052(7) 0.098(10) -0.036(7) 0.061(11) -0.038(10)
C32 0.112(11) 0.075(8) 0.188(15) -0.058(9) -0.078(11) 0.034(8)

loop_
_atom_type_symbol
_atom_type_description
_atom_type_scat_dispersion_real
_atom_type_scat_dispersion_imag
_atom_type_scat_source
C C 0.0033 0.0016 'International Tables Vol C Tables 4.2.6.8 and 6.1.1.4'
H H 0.0000 0.0000 'International Tables Vol C Tables 4.2.6.8 and 6.1.1.4'
N N 0.0061 0.0033 'International Tables Vol C Tables 4.2.6.8 and 6.1.1.4'
O O 0.0106 0.0060 'International Tables Vol C Tables 4.2.6.8 and 6.1.1.4'
Cr Cr 0.3209 0.6236 'International Tables Vol C Tables 4.2.6.8 and 6.1.1.4'
I I -0.4742 1.8119 'International Tables Vol C Tables 4.2.6.8 and 6.1.1.4'

loop_
_geom_angle_atom_site_label_1
_geom_angle_atom_site_label_2
_geom_angle_atom_site_label_3
_geom_angle
I3 I2 I1 177.95(4)
O1 Cr1 O2 92.9(2)
O1 Cr1 N3 81.1(3)
O2 Cr1 N3 95.9(2)
O1 Cr1 N6 98.5(2)
O2 Cr1 N6 81.3(2)
N3 Cr1 N6 177.2(3)
O1 Cr1 N4 92.7(3)
O2 Cr1 N4 156.8(2)
N3 Cr1 N4 107.2(3)
N6 Cr1 N4 75.6(3)
O1 Cr1 N1 156.8(3)
O2 Cr1 N1 89.9(3)
N3 Cr1 N1 75.8(3)
N6 Cr1 N1 104.6(3)
N4 Cr1 N1 93.7(3)
C11 O1 Cr1 113.5(5)
C30 O2 Cr1 113.9(5)
N3 N2 C5 109.8(7)
N5 N6 C25 123.0(6)
N5 N6 Cr1 122.8(5)
C25 N6 Cr1 114.3(5)
N6 N5 C24 109.4(6)
C1 N1 C5 118.7(9)
C1 N1 Cr1 127.9(7)
C5 N1 Cr1 113.3(6)
O2 C30 C25 119.9(7)
O2 C30 C29 122.0(7)
C25 C30 C29 118.1(7)
N2 N3 C6 122.8(7)
N2 N3 Cr1 123.0(5)
C6 N3 Cr1 113.7(5)
C24 N4 C20 118.2(7)
C24 N4 Cr1 113.9(6)
C20 N4 Cr1 127.9(6)
C26 C27 C28 116.5(7)
C26 C27 C31 121.3(8)
C28 C27 C31 122.2(7)
C9 C10 C11 116.5(8)
C9 C10 C16 123.8(8)
C11 C10 C16 119.7(7)
C28 C29 C30 116.3(7)
C28 C29 C35 124.3(7)
C30 C29 C35 119.4(7)
C8 C7 C6 118.3(8)
C24 C23 C22 117.7(8)
C29 C28 C27 126.4(8)
C10 C9 C8 126.4(9)
N3 C6 C11 111.2(7)
N3 C6 C7 124.5(8)
C11 C6 C7 124.2(8)
C27 C26 C25 120.8(8)
N4 C24 C23 122.7(8)
N4 C24 N5 118.2(7)
C23 C24 N5 119.1(7)
C10 C16 C17 111.5(7)
C10 C16 C19 110.4(7)
C17 C16 C19 107.8(8)
C10 C16 C18 110.0(7)
C17 C16 C18 107.7(8)
C19 C16 C18 109.4(7)
N6 C25 C26 127.4(7)
N6 C25 C30 110.7(6)
C26 C25 C30 121.9(7)
C4 C3 C2 118.1(11)
O1 C11 C6 119.4(7)
O1 C11 C10 123.4(7)
C6 C11 C10 117.2(7)
C27 C31 C34 111.7(8)
C27 C31 C33 111.7(8)
C34 C31 C33 105.9(9)
C27 C31 C32 110.1(8)
C34 C31 C32 109.2(10)
C33 C31 C32 108.0(10)
N4 C20 C21 121.9(9)
C36 C35 C29 110.8(7)
C36 C35 C38 108.3(8)
C29 C35 C38 110.9(7)
C36 C35 C37 107.6(8)
C29 C35 C37 109.0(7)
C38 C35 C37 110.3(7)
C7 C8 C9 117.3(8)
C7 C8 C12 123.1(8)
C9 C8 C12 119.3(9)
C21 C22 C23 120.6(9)
C15 C12 C8 110.5(9)
C15 C12 C14 109.2(10)
C8 C12 C14 110.7(8)
C15 C12 C13 109.3(11)
C8 C12 C13 110.0(8)
C14 C12 C13 107.1(10)
C3 C4 C5 118.8(11)
C22 C21 C20 118.9(9)
N1 C5 C4 122.7(10)
N1 C5 N2 118.1(8)
C4 C5 N2 119.2(9)
N1 C1 C2 121.5(11)
C1 C2 C3 120.2(11)

loop_
_geom_bond_atom_site_label_1
_geom_bond_atom_site_label_2
_geom_bond_distance
I2 I3 2.9070(13)
I2 I1 2.9295(13)
Cr1 O1 1.933(6)
Cr1 O2 1.935(5)
Cr1 N3 1.997(7)
Cr1 N6 2.002(6)
Cr1 N4 2.043(7)
Cr1 N1 2.055(7)
O1 C11 1.315(9)
O2 C30 1.306(9)
N2 N3 1.287(9)
N2 C5 1.413(11)
N6 N5 1.297(9)
N6 C25 1.366(10)
N5 C24 1.408(10)
N1 C1 1.321(11)
N1 C5 1.358(11)
C30 C25 1.428(11)
C30 C29 1.417(11)
N3 C6 1.372(10)
N4 C24 1.353(10)
N4 C20 1.353(11)
C27 C26 1.356(11)
C27 C28 1.409(11)
C27 C31 1.528(11)
C10 C9 1.371(11)
C10 C11 1.419(11)
C10 C16 1.536(11)
C29 C28 1.386(11)
C29 C35 1.537(11)
C7 C8 1.351(12)
C7 C6 1.416(11)
C23 C24 1.380(11)
C23 C22 1.387(12)
C9 C8 1.419(12)
C6 C11 1.409(11)
C26 C25 1.405(11)
C16 C17 1.530(13)
C16 C19 1.519(12)
C16 C18 1.535(12)
C38 C35 1.507(12)
C33 C31 1.504(13)
C3 C4 1.379(16)
C3 C2 1.391(18)
C31 C34 1.511(14)
C31 C32 1.498(14)
C20 C21 1.384(13)
C35 C36 1.525(12)
C35 C37 1.530(12)
C8 C12 1.536(12)
C22 C21 1.361(13)
C14 C12 1.515(13)
C12 C15 1.471(16)
C12 C13 1.518(16)
C4 C5 1.378(13)
C1 C2 1.386(16)
